data_2235937
loop_
_publ_author_name
'Jenkinson, S. F.'
'Thompson, A. L.'
'Simone, M. I.'

_publ_section_title
;
 Methyl 2-(5,5-dimethyl-1,3,2-dioxaborinan-2-yl)-4-nitrobenzoate
;
_journal_coeditor_code PK2392
_journal_issue 8
_journal_name_full 'Acta Crystallographica Section E'
_journal_page_first o2429
_journal_page_last o2430
_journal_paper_doi 10.1107/S1600536812029650
_journal_volume 68
_journal_year 2012
_chemical_formula_iupac 'C13 H16 B1 N1 O6'
_chemical_formula_moiety 'C13 H16 B1 N1 O6'
_chemical_formula_sum 'C13 H16 B N O6'
_chemical_formula_weight 293.08
_chemical_name_systematic
;
Methyl 2-(5,5-dimethyl-1,3,2-dioxaborinan-2-yl)-4-nitrobenzoate
;
_space_group_IT_number 14
_symmetry_cell_setting monoclinic
_symmetry_space_group_name_Hall '-P 2yn'
_symmetry_space_group_name_H-M 'P 1 21/n 1'
_atom_sites_solution_hydrogens geom
_atom_sites_solution_primary direct
_cell_angle_alpha 90
_cell_angle_beta 115.4764(12)
_cell_angle_gamma 90
_cell_formula_units_Z 4
_cell_length_a 12.1774(3)
_cell_length_b 9.7928(3)
_cell_length_c 13.4921(4)
_cell_measurement_reflns_used 3373
_cell_measurement_temperature 150
_cell_measurement_theta_max 27
_cell_measurement_theta_min 5
_cell_volume 1452.49(7)
_computing_cell_refinement 'DENZO/SCALEPACK (Otwinowski & Minor, 1997)'
_computing_data_collection 'COLLECT (Nonius, 2001)'
_computing_data_reduction 'DENZO/SCALEPACK (Otwinowski & Minor, 1997)'
_computing_molecular_graphics 'CAMERON (Watkin <i>et al.</i>, 1996)'
_computing_publication_material 'CRYSTALS (Betteridge <i>et al.</i>, 2003) and PLATON (Spek, 2009)'
_computing_structure_refinement 'CRYSTALS (Betteridge <i>et al.</i>, 2003)'
_computing_structure_solution 'SIR92 (Altomare <i>et al.</i>, 1994)'
_diffrn_ambient_temperature 150
_diffrn_measured_fraction_theta_full 0.993
_diffrn_measured_fraction_theta_max 0.991
_diffrn_measurement_device Area
_diffrn_measurement_device_type 'Nonius KappaCCD'
_diffrn_measurement_method '\w scans'
_diffrn_radiation_monochromator graphite
_diffrn_radiation_type 'Mo K\a'
_diffrn_radiation_wavelength 0.71073
_diffrn_reflns_av_R_equivalents 0.043
_diffrn_reflns_limit_h_max 15
_diffrn_reflns_limit_h_min -15
_diffrn_reflns_limit_k_max 12
_diffrn_reflns_limit_k_min -12
_diffrn_reflns_limit_l_max 17
_diffrn_reflns_limit_l_min -17
_diffrn_reflns_number 16148
_diffrn_reflns_theta_full 26.908
_diffrn_reflns_theta_max 27.457
_diffrn_reflns_theta_min 5.122
_diffrn_standards_number 0
_exptl_absorpt_coefficient_mu 0.105
_exptl_absorpt_correction_T_max 0.98
_exptl_absorpt_correction_T_min 0.92
_exptl_absorpt_correction_type multi-scan
_exptl_absorpt_process_details '(DENZO/SCALEPACK; Otwinowski & Minor, 1997)'
_exptl_crystal_colour colourless
_exptl_crystal_density_diffrn 1.340
_exptl_crystal_density_method 'not measured'
_exptl_crystal_description plate
_exptl_crystal_F_000 616
_exptl_crystal_size_max 0.25
_exptl_crystal_size_mid 0.20
_exptl_crystal_size_min 0.15
_refine_diff_density_max 0.36
_refine_diff_density_min -0.39
_refine_ls_extinction_method None
_refine_ls_goodness_of_fit_ref 0.9189
_refine_ls_hydrogen_treatment constr
_refine_ls_matrix_type full
_refine_ls_number_parameters 190
_refine_ls_number_reflns 3286
_refine_ls_number_restraints 0
_refine_ls_R_factor_all 0.0770
_refine_ls_R_factor_gt 0.0444
_refine_ls_shift/su_max 0.000214
_refine_ls_structure_factor_coef Fsqd
_refine_ls_weighting_details
;
 Method= Modified Sheldrick
 w=1/[\s^2^(F^2^) + ( 0.05P)^2^ + 0.66P]
 ,where P=(max(Fo^2^,0) + 2Fc^2^)/3
;
_refine_ls_weighting_scheme calc
_refine_ls_wR_factor_all 0.1136
_refine_ls_wR_factor_gt 0.0998
_refine_ls_wR_factor_ref 0.1136
_reflns_number_gt 2229
_reflns_number_total 3286
_reflns_threshold_expression I>2\s(I)
_cod_data_source_file pk2392.cif
_cod_data_source_block I
_cod_original_sg_symbol_H-M 'P 21/n'
_cod_original_formula_sum 'C13 H16 B1 N1 O6'
_cod_database_code 2235937
_cod_database_fobs_code 2235937

loop_
_symmetry_equiv_pos_as_xyz
x,y,z
-x,-y,-z
-x+1/2,y+1/2,-z+1/2
x+1/2,-y+1/2,z+1/2

loop_
_atom_site_type_symbol
_atom_site_label
_atom_site_fract_x
_atom_site_fract_y
_atom_site_fract_z
_atom_site_U_iso_or_equiv
_atom_site_adp_type
_atom_site_occupancy
O O1 0.12715(11) 0.67634(11) 0.37794(9) 0.0363 Uani 1.0000
C C2 0.13726(17) 0.77688(17) 0.30436(13) 0.0384 Uani 1.0000
C C3 0.14982(15) 0.91980(17) 0.35044(13) 0.0325 Uani 1.0000
C C4 0.17357(18) 1.01872(19) 0.27425(15) 0.0443 Uani 1.0000
C C5 0.0341(2) 0.9608(2) 0.3611(2) 0.0649 Uani 1.0000
C C6 0.25847(18) 0.91925(19) 0.46109(14) 0.0457 Uani 1.0000
O O7 0.25147(12) 0.81218(13) 0.53161(9) 0.0474 Uani 1.0000
B B8 0.18826(16) 0.69741(19) 0.48684(14) 0.0305 Uani 1.0000
C C9 0.17022(14) 0.59224(16) 0.56803(12) 0.0295 Uani 1.0000
C C10 0.23148(13) 0.46714(17) 0.59640(12) 0.0301 Uani 1.0000
C C11 0.31710(14) 0.43635(17) 0.54680(13) 0.0329 Uani 1.0000
O O12 0.35352(10) 0.30678(12) 0.55875(10) 0.0380 Uani 1.0000
C C13 0.43385(17) 0.2710(2) 0.50882(15) 0.0444 Uani 1.0000
O O14 0.34969(12) 0.52155(13) 0.50062(11) 0.0502 Uani 1.0000
C C15 0.21684(14) 0.37785(18) 0.67027(13) 0.0344 Uani 1.0000
C C16 0.14051(14) 0.41192(18) 0.71801(13) 0.0345 Uani 1.0000
C C17 0.07746(14) 0.53350(17) 0.68739(12) 0.0312 Uani 1.0000
C C18 0.09013(14) 0.62350(17) 0.61390(13) 0.0325 Uani 1.0000
N N19 -0.00773(13) 0.56838(15) 0.73455(12) 0.0385 Uani 1.0000
O O20 0.00100(11) 0.50649(14) 0.81687(10) 0.0451 Uani 1.0000
O O21 -0.08423(13) 0.65719(14) 0.68873(13) 0.0569 Uani 1.0000
H H22 0.2125 0.7563 0.2935 0.0495 Uiso 1.0000
H H21 0.0629 0.7702 0.2345 0.0499 Uiso 1.0000
H H42 0.1825 1.1106 0.3051 0.0710 Uiso 1.0000
H H41 0.2498 0.9921 0.2680 0.0704 Uiso 1.0000
H H43 0.1034 1.0155 0.2010 0.0710 Uiso 1.0000
H H52 0.0436 1.0553 0.3874 0.1049 Uiso 1.0000
H H53 0.0229 0.8990 0.4128 0.1046 Uiso 1.0000
H H51 -0.0345 0.9535 0.2899 0.1051 Uiso 1.0000
H H62 0.2630 1.0067 0.4988 0.0527 Uiso 1.0000
H H61 0.3341 0.9062 0.4495 0.0531 Uiso 1.0000
H H132 0.4574 0.1757 0.5267 0.0723 Uiso 1.0000
H H131 0.5044 0.3321 0.5356 0.0723 Uiso 1.0000
H H133 0.3879 0.2814 0.4298 0.0724 Uiso 1.0000
H H151 0.2617 0.2923 0.6890 0.0415 Uiso 1.0000
H H161 0.1301 0.3524 0.7695 0.0400 Uiso 1.0000
H H181 0.0457 0.7074 0.5971 0.0378 Uiso 1.0000

loop_
_atom_site_aniso_label
_atom_site_aniso_U_11
_atom_site_aniso_U_22
_atom_site_aniso_U_33
_atom_site_aniso_U_12
_atom_site_aniso_U_13
_atom_site_aniso_U_23
O1 0.0496(7) 0.0290(6) 0.0286(6) -0.0096(5) 0.0151(5) 0.0004(5)
C2 0.0548(10) 0.0329(9) 0.0298(8) -0.0059(8) 0.0204(8) 0.0027(7)
C3 0.0400(9) 0.0271(8) 0.0358(8) 0.0050(7) 0.0212(7) 0.0057(7)
C4 0.0591(11) 0.0335(10) 0.0478(10) 0.0048(9) 0.0300(9) 0.0102(8)
C5 0.0695(14) 0.0599(14) 0.0888(16) 0.0288(12) 0.0564(13) 0.0306(12)
C6 0.0613(12) 0.0318(10) 0.0396(10) -0.0140(9) 0.0175(9) 0.0046(8)
O7 0.0626(8) 0.0362(7) 0.0305(6) -0.0196(6) 0.0078(6) 0.0041(5)
B8 0.0313(9) 0.0274(10) 0.0290(9) -0.0022(7) 0.0093(7) 0.0010(7)
C9 0.0295(8) 0.0292(9) 0.0251(7) -0.0046(7) 0.0072(6) 0.0005(6)
C10 0.0266(7) 0.0323(9) 0.0272(8) -0.0035(7) 0.0077(6) 0.0025(7)
C11 0.0292(8) 0.0347(10) 0.0317(8) -0.0009(7) 0.0103(7) 0.0068(7)
O12 0.0403(6) 0.0366(7) 0.0451(7) 0.0044(5) 0.0260(5) 0.0098(5)
C13 0.0498(10) 0.0436(11) 0.0531(11) 0.0030(9) 0.0348(9) 0.0049(9)
O14 0.0525(8) 0.0402(8) 0.0727(9) 0.0043(6) 0.0408(7) 0.0197(7)
C15 0.0308(8) 0.0362(10) 0.0345(9) 0.0029(7) 0.0124(7) 0.0107(7)
C16 0.0341(8) 0.0385(10) 0.0293(8) -0.0012(7) 0.0120(7) 0.0070(7)
C17 0.0310(8) 0.0345(9) 0.0262(8) -0.0051(7) 0.0104(6) -0.0046(7)
C18 0.0345(8) 0.0268(9) 0.0308(8) -0.0030(7) 0.0091(7) -0.0018(7)
N19 0.0441(8) 0.0347(8) 0.0399(8) -0.0064(7) 0.0211(7) -0.0089(7)
O20 0.0517(7) 0.0552(8) 0.0336(6) -0.0089(6) 0.0233(6) -0.0066(6)
O21 0.0658(9) 0.0415(8) 0.0790(10) 0.0151(7) 0.0459(8) 0.0069(7)

loop_
_atom_type_symbol
_atom_type_scat_Cromer_Mann_a1
_atom_type_scat_Cromer_Mann_a2
_atom_type_scat_Cromer_Mann_a3
_atom_type_scat_Cromer_Mann_a4
_atom_type_scat_Cromer_Mann_b1
_atom_type_scat_Cromer_Mann_b2
_atom_type_scat_Cromer_Mann_b3
_atom_type_scat_Cromer_Mann_b4
_atom_type_scat_Cromer_Mann_c
_atom_type_scat_dispersion_real
_atom_type_scat_dispersion_imag
_atom_type_scat_source
C 2.3100 1.0200 1.5886 0.8650 20.8439 10.2075 0.5687 51.6512 0.2156 0.0033 0.0016 'International Tables Vol C 4.2.6.8 and 6.1.1.4'
H 0.4930 0.3229 0.1402 0.0408 10.5109 26.1257 3.1424 57.7998 0.0030 0.0000 0.0000 'International Tables Vol C 4.2.6.8 and 6.1.1.4'
B 2.0545 1.3326 1.0979 0.7068 23.2185 1.0210 60.3498 0.1403 -0.1932 0.0013 0.0007 'International Tables Vol C 4.2.6.8 and 6.1.1.4'
N 12.2126 3.1322 2.0125 1.1663 0.0057 9.8933 28.9975 0.5826 -11.5290 0.0061 0.0033 'International Tables Vol C 4.2.6.8 and 6.1.1.4'
O 3.0485 2.2868 1.5463 0.8670 13.2771 5.7011 0.3239 32.9089 0.2508 0.0106 0.0060 'International Tables Vol C 4.2.6.8 and 6.1.1.4'

loop_
_geom_angle_atom_site_label_1
_geom_angle_atom_site_label_2
_geom_angle_atom_site_label_3
_geom_angle
_geom_angle_publ_flag
C2 O1 B8 118.43(13) no
O1 C2 C3 111.88(13) no
O1 C2 H22 108.4 no
C3 C2 H22 107.9 no
O1 C2 H21 107.3 no
C3 C2 H21 110.0 no
H22 C2 H21 111.4 no
C2 C3 C4 108.97(13) no
C2 C3 C5 110.29(16) no
C4 C3 C5 110.20(15) no
C2 C3 C6 107.08(14) no
C4 C3 C6 109.18(14) no
C5 C3 C6 111.04(16) no
C3 C4 H42 108.4 no
C3 C4 H41 110.0 no
H42 C4 H41 109.7 no
C3 C4 H43 108.6 no
H42 C4 H43 110.1 no
H41 C4 H43 110.0 no
C3 C5 H52 108.1 no
C3 C5 H53 108.7 no
H52 C5 H53 110.9 no
C3 C5 H51 108.9 no
H52 C5 H51 110.2 no
H53 C5 H51 109.8 no
C3 C6 O7 112.30(14) no
C3 C6 H62 109.8 no
O7 C6 H62 107.3 no
C3 C6 H61 108.5 no
O7 C6 H61 109.1 no
H62 C6 H61 109.8 no
C6 O7 B8 119.62(13) no
O7 B8 O1 123.85(15) no
O7 B8 C9 116.97(14) no
O1 B8 C9 118.56(14) no
B8 C9 C10 122.79(14) no
B8 C9 C18 119.65(14) no
C10 C9 C18 117.56(14) no
C9 C10 C11 116.57(14) no
C9 C10 C15 121.85(15) no
C11 C10 C15 121.53(15) no
C10 C11 O12 113.52(13) no
C10 C11 O14 122.73(16) no
O12 C11 O14 123.75(15) no
C11 O12 C13 115.50(13) no
O12 C13 H132 107.6 no
O12 C13 H131 110.0 no
H132 C13 H131 112.0 no
O12 C13 H133 107.4 no
H132 C13 H133 109.9 no
H131 C13 H133 109.8 no
C10 C15 C16 120.07(15) no
C10 C15 H151 119.8 no
C16 C15 H151 120.2 no
C15 C16 C17 117.93(15) no
C15 C16 H161 121.2 no
C17 C16 H161 120.9 no
C16 C17 C18 123.00(15) no
C16 C17 N19 118.41(14) no
C18 C17 N19 118.59(15) no
C9 C18 C17 119.52(15) no
C9 C18 H181 121.0 no
C17 C18 H181 119.4 no
C17 N19 O20 118.24(14) no
C17 N19 O21 118.01(14) no
O20 N19 O21 123.75(15) no

loop_
_geom_bond_atom_site_label_1
_geom_bond_atom_site_label_2
_geom_bond_distance
_geom_bond_publ_flag
O1 C2 1.4406(18) no
O1 B8 1.347(2) no
C2 C3 1.512(2) no
C2 H22 1.009 no
C2 H21 0.989 no
C3 C4 1.528(2) no
C3 C5 1.531(2) no
C3 C6 1.510(2) no
C4 H42 0.977 no
C4 H41 1.002 no
C4 H43 0.990 no
C5 H52 0.980 no
C5 H53 0.977 no
C5 H51 0.967 no
C6 O7 1.443(2) no
C6 H62 0.986 no
C6 H61 1.006 no
O7 B8 1.349(2) no
B8 C9 1.586(2) no
C9 C10 1.399(2) no
C9 C18 1.395(2) no
C10 C11 1.492(2) no
C10 C15 1.394(2) no
C11 O12 1.331(2) no
C11 O14 1.2061(19) no
O12 C13 1.4492(19) no
C13 H132 0.976 no
C13 H131 0.979 no
C13 H133 0.974 no
C15 C16 1.380(2) no
C15 H151 0.972 no
C16 C17 1.380(2) no
C16 H161 0.956 no
C17 C18 1.384(2) no
C17 N19 1.471(2) no
C18 H181 0.955 no
N19 O20 1.2291(18) no
N19 O21 1.2292(19) no

loop_
_geom_hbond_atom_site_label_D
_geom_hbond_atom_site_label_H
_geom_hbond_atom_site_label_A
_geom_hbond_site_symmetry_A
_geom_hbond_distance_DH
_geom_hbond_distance_HA
_geom_hbond_distance_DA
_geom_hbond_angle_DHA
_geom_hbond_publ_flag
C4 H42 O21 2_576 0.98 2.59 3.460(3) 149 no
C13 H132 O20 3_546 0.98 2.56 3.356(3) 139 no
C13 H131 O14 2_666 0.98 2.49 3.373(3) 150 no
C16 H161 O7 3_546 0.96 2.47 3.205(3) 134 no
